data_7705972
loop_
_publ_author_name
'Cheng, Ming-Chuan'
'Lee, Gene-Hsiang'
'Lin, Tien-Sung'
'Liu, Yu-Chiao'
'Chiang, Ming-Hsi'
'Peng, Shie-Ming'

_publ_section_title
;
 A new series of heteronuclear metal strings,
 MRhRh(dpa)<sub>4</sub>Cl<sub>2</sub> and
 MRhRhM(dpa)<sub>4</sub>X<sub>2</sub>, from the reactions of
 Rh<sub>2</sub>(dpa)<sub>4</sub> with metal ions of group 7 to group 12.
;
_journal_issue 2
_journal_name_full 'Dalton transactions (Cambridge, England : 2003)'
_journal_page_first 520
_journal_page_last 534
_journal_paper_doi 10.1039/d0dt03311a
_journal_volume 50
_journal_year 2021
_chemical_formula_sum 'C44 H42 Cl2 N12 Ni O Rh2'
_chemical_formula_weight 1090.32
_space_group_crystal_system monoclinic
_space_group_IT_number 14
_space_group_name_Hall '-P 2ybc'
_space_group_name_H-M_alt 'P 1 21/c 1'
_atom_sites_solution_hydrogens geom
_audit_creation_method SHELXL-2018/3
_audit_update_record
;
2020-09-21 deposited with the CCDC.	2020-12-03 downloaded from the CCDC.
;
_cell_angle_alpha 90
_cell_angle_beta 98.6045(12)
_cell_angle_gamma 90
_cell_formula_units_Z 4
_cell_length_a 15.9696(7)
_cell_length_b 15.7425(8)
_cell_length_c 16.9763(8)
_cell_measurement_reflns_used 6762
_cell_measurement_temperature 150(2)
_cell_measurement_theta_max 27.27
_cell_measurement_theta_min 2.30
_cell_volume 4219.8(3)
_computing_cell_refinement 'Bruker SAINT'
_computing_data_collection 'Bruker SMART'
_computing_data_reduction 'Bruker SAINT'
_computing_molecular_graphics 'Bruker SHELXTL'
_computing_publication_material 'Bruker SHELXTL'
_computing_structure_refinement 'SHELXL-2018/3 (Sheldrick, 2018)'
_computing_structure_solution 'Bruker SHELXTL'
_diffrn_ambient_temperature 150(2)
_diffrn_measured_fraction_theta_full 1.000
_diffrn_measured_fraction_theta_max 0.999
_diffrn_measurement_device_type 'BRUKER SMART APEXCCD area detector'
_diffrn_measurement_method 'omega scans'
_diffrn_radiation_type MoK\a
_diffrn_radiation_wavelength 0.71073
_diffrn_reflns_av_R_equivalents 0.0449
_diffrn_reflns_av_unetI/netI 0.0433
_diffrn_reflns_Laue_measured_fraction_full 1.000
_diffrn_reflns_Laue_measured_fraction_max 0.999
_diffrn_reflns_limit_h_max 20
_diffrn_reflns_limit_h_min -19
_diffrn_reflns_limit_k_max 20
_diffrn_reflns_limit_k_min -20
_diffrn_reflns_limit_l_max 22
_diffrn_reflns_limit_l_min -22
_diffrn_reflns_number 32210
_diffrn_reflns_point_group_measured_fraction_full 1.000
_diffrn_reflns_point_group_measured_fraction_max 0.999
_diffrn_reflns_theta_full 25.242
_diffrn_reflns_theta_max 27.499
_diffrn_reflns_theta_min 1.773
_exptl_absorpt_coefficient_mu 1.394
_exptl_absorpt_correction_T_max 0.8291
_exptl_absorpt_correction_T_min 0.7221
_exptl_absorpt_correction_type multi-scan
_exptl_absorpt_process_details 'Bruker SADABS'
_exptl_crystal_colour 'Olive green'
_exptl_crystal_density_diffrn 1.716
_exptl_crystal_density_meas ?
_exptl_crystal_description block
_exptl_crystal_F_000 2200
_exptl_crystal_size_max 0.250
_exptl_crystal_size_mid 0.150
_exptl_crystal_size_min 0.140
_refine_diff_density_max 0.855
_refine_diff_density_min -0.582
_refine_diff_density_rms 0.089
_refine_ls_extinction_method none
_refine_ls_goodness_of_fit_ref 1.052
_refine_ls_hydrogen_treatment constr
_refine_ls_matrix_type full
_refine_ls_number_parameters 568
_refine_ls_number_reflns 9688
_refine_ls_number_restraints 0
_refine_ls_restrained_S_all 1.052
_refine_ls_R_factor_all 0.0491
_refine_ls_R_factor_gt 0.0369
_refine_ls_shift/su_max 0.001
_refine_ls_shift/su_mean 0.000
_refine_ls_structure_factor_coef Fsqd
_refine_ls_weighting_details 'w=1/[\s^2^(Fo^2^)+(0.0250P)^2^+3.7573P] where P=(Fo^2^+2Fc^2^)/3'
_refine_ls_weighting_scheme calc
_refine_ls_wR_factor_gt 0.0735
_refine_ls_wR_factor_ref 0.0783
_reflns_Friedel_coverage 0.000
_reflns_number_gt 7998
_reflns_number_total 9688
_reflns_threshold_expression 'I > 2\s(I)'
_cod_data_source_file d0dt03311a2.cif
_cod_data_source_block ic17218
_cod_depositor_comments
;
The following automatic conversions were performed:

data item '_exptl_crystal_density_meas' value 'not_measured' was
changed to '?' -- the value is perceived as not measured.

Automatic conversion script
Id: cif_fix_values 7556 2019-12-06 15:28:31Z antanas 

 Adding full bibliography for 7705966--7705984.cif.
;
_cod_original_sg_symbol_H-M 'P 21/c'
_cod_database_code 7705972
_shelx_shelxl_version_number 2018/3
_shelx_space_group_comment
; 
The symmetry employed for this shelxl refinement is uniquely defined 
by the following loop, which should always be used as a source of 
symmetry information in preference to the above space-group names. 
They are only intended as comments. 
;
_shelx_estimated_absorpt_t_min 0.722
_shelx_estimated_absorpt_t_max 0.829

loop_
_space_group_symop_operation_xyz
'x, y, z'
'-x, y+1/2, -z+1/2'
'-x, -y, -z'
'x, -y-1/2, z-1/2'

loop_
_atom_site_label
_atom_site_type_symbol
_atom_site_fract_x
_atom_site_fract_y
_atom_site_fract_z
_atom_site_U_iso_or_equiv
_atom_site_adp_type
_atom_site_occupancy
_atom_site_site_symmetry_order
_atom_site_calc_flag
_atom_site_refinement_flags_posn
_atom_site_refinement_flags_adp
_atom_site_refinement_flags_occupancy
_atom_site_disorder_assembly
_atom_site_disorder_group
Rh1 Rh 0.75308(2) 0.02136(2) 0.75928(2) 0.01481(6) Uani 1 1 d . . . . .
Rh2 Rh 0.6514(3) 0.0840(3) 0.8250(3) 0.0146(3) Uani 0.505(2) 1 d . . P A 1
Ni1 Ni 0.8640(5) -0.0507(5) 0.6932(5) 0.0148(3) Uani 0.505(2) 1 d . . P A 1
Rh2' Rh 0.8576(3) -0.0423(3) 0.6975(3) 0.0148(3) Uani 0.495(2) 1 d . . P A 2
Ni1' Ni 0.6451(5) 0.0882(6) 0.8320(5) 0.0146(3) Uani 0.495(2) 1 d . . P A 2
Cl1 Cl 0.96628(5) -0.11179(5) 0.62776(5) 0.02411(17) Uani 1 1 d . . . . .
Cl2 Cl 0.54372(5) 0.15611(5) 0.89194(5) 0.02418(17) Uani 1 1 d . . . . .
N1 N 0.88480(15) -0.12101(15) 0.79780(14) 0.0169(5) Uani 1 1 d . . . . .
N2 N 0.81093(15) -0.02508(15) 0.86521(14) 0.0166(5) Uani 1 1 d . . . . .
N3 N 0.74036(15) 0.07698(15) 0.92909(14) 0.0174(5) Uani 1 1 d . . . . .
N4 N 0.82198(15) 0.04465(15) 0.60576(14) 0.0165(5) Uani 1 1 d . . . . .
N5 N 0.69593(15) 0.06903(15) 0.65494(14) 0.0151(5) Uani 1 1 d . . . . .
N6 N 0.57584(15) 0.08118(15) 0.71495(14) 0.0168(5) Uani 1 1 d . . . . .
N7 N 0.76030(15) -0.12455(15) 0.64458(14) 0.0162(5) Uani 1 1 d . . . . .
N8 N 0.68103(15) -0.08448(15) 0.74247(14) 0.0160(5) Uani 1 1 d . . . . .
N9 N 0.60840(15) -0.03805(15) 0.84267(14) 0.0159(5) Uani 1 1 d . . . . .
N10 N 0.94019(15) 0.04523(15) 0.75720(14) 0.0164(5) Uani 1 1 d . . . . .
N11 N 0.82494(15) 0.12693(14) 0.77812(14) 0.0155(5) Uani 1 1 d . . . . .
N12 N 0.70388(15) 0.20014(14) 0.79676(14) 0.0158(5) Uani 1 1 d . . . . .
C1 C 0.93072(19) -0.19343(19) 0.79724(19) 0.0226(7) Uani 1 1 d . . . . .
H1 H 0.948146 -0.210235 0.748446 0.027 Uiso 1 1 calc R U . . .
C2 C 0.9535(2) -0.2438(2) 0.8627(2) 0.0274(7) Uani 1 1 d . . . . .
H2 H 0.988038 -0.292483 0.859920 0.033 Uiso 1 1 calc R U . . .
C3 C 0.9246(2) -0.2216(2) 0.9335(2) 0.0278(7) Uani 1 1 d . . . . .
H3 H 0.937924 -0.255735 0.979847 0.033 Uiso 1 1 calc R U . . .
C4 C 0.8767(2) -0.1498(2) 0.93492(19) 0.0234(7) Uani 1 1 d . . . . .
H4 H 0.855509 -0.134922 0.982446 0.028 Uiso 1 1 calc R U . . .
C5 C 0.85824(18) -0.09751(18) 0.86725(17) 0.0170(6) Uani 1 1 d . . . . .
C6 C 0.80909(19) 0.02511(18) 0.93074(17) 0.0171(6) Uani 1 1 d . . . . .
C7 C 0.8762(2) 0.0316(2) 0.99441(19) 0.0238(7) Uani 1 1 d . . . . .
H7 H 0.924456 -0.003944 0.995484 0.029 Uiso 1 1 calc R U . . .
C8 C 0.8728(2) 0.0884(2) 1.05469(19) 0.0291(8) Uani 1 1 d . . . . .
H8 H 0.918791 0.093260 1.096943 0.035 Uiso 1 1 calc R U . . .
C9 C 0.8013(2) 0.1391(2) 1.05358(19) 0.0292(8) Uani 1 1 d . . . . .
H9 H 0.796537 0.177875 1.095580 0.035 Uiso 1 1 calc R U . . .
C10 C 0.7379(2) 0.13137(19) 0.98999(18) 0.0234(7) Uani 1 1 d . . . . .
H10 H 0.689329 0.166446 0.988770 0.028 Uiso 1 1 calc R U . . .
C11 C 0.8768(2) 0.06382(19) 0.55493(18) 0.0222(7) Uani 1 1 d . . . . .
H11 H 0.930612 0.036798 0.562441 0.027 Uiso 1 1 calc R U . . .
C12 C 0.8589(2) 0.1202(2) 0.49316(19) 0.0268(7) Uani 1 1 d . . . . .
H12 H 0.898919 0.131062 0.458225 0.032 Uiso 1 1 calc R U . . .
C13 C 0.7811(2) 0.16091(19) 0.48284(19) 0.0251(7) Uani 1 1 d . . . . .
H13 H 0.766417 0.199596 0.440046 0.030 Uiso 1 1 calc R U . . .
C14 C 0.7255(2) 0.14468(19) 0.53513(17) 0.0209(6) Uani 1 1 d . . . . .
H14 H 0.672859 0.173806 0.529395 0.025 Uiso 1 1 calc R U . . .
C15 C 0.74525(19) 0.08569(18) 0.59702(17) 0.0174(6) Uani 1 1 d . . . . .
C16 C 0.61012(18) 0.07814(17) 0.64584(17) 0.0156(6) Uani 1 1 d . . . . .
C17 C 0.5553(2) 0.07727(19) 0.57274(18) 0.0230(7) Uani 1 1 d . . . . .
H17 H 0.577914 0.079786 0.524116 0.028 Uiso 1 1 calc R U . . .
C18 C 0.4694(2) 0.0728(2) 0.57151(19) 0.0253(7) Uani 1 1 d . . . . .
H18 H 0.432690 0.072110 0.522010 0.030 Uiso 1 1 calc R U . . .
C19 C 0.4358(2) 0.0693(2) 0.6422(2) 0.0270(7) Uani 1 1 d . . . . .
H19 H 0.376622 0.063552 0.642342 0.032 Uiso 1 1 calc R U . . .
C20 C 0.49146(19) 0.07442(19) 0.71169(19) 0.0225(7) Uani 1 1 d . . . . .
H20 H 0.469129 0.073118 0.760499 0.027 Uiso 1 1 calc R U . . .
C21 C 0.7664(2) -0.16447(19) 0.57510(18) 0.0224(7) Uani 1 1 d . . . . .
H21 H 0.818017 -0.159510 0.554046 0.027 Uiso 1 1 calc R U . . .
C22 C 0.7028(2) -0.2114(2) 0.53341(18) 0.0254(7) Uani 1 1 d . . . . .
H22 H 0.710565 -0.239449 0.485463 0.030 Uiso 1 1 calc R U . . .
C23 C 0.6267(2) -0.2170(2) 0.56302(18) 0.0244(7) Uani 1 1 d . . . . .
H23 H 0.581185 -0.249152 0.535399 0.029 Uiso 1 1 calc R U . . .
C24 C 0.6176(2) -0.17609(19) 0.63206(18) 0.0222(7) Uani 1 1 d . . . . .
H24 H 0.564909 -0.178378 0.651644 0.027 Uiso 1 1 calc R U . . .
C25 C 0.68596(18) -0.13029(17) 0.67466(17) 0.0158(6) Uani 1 1 d . . . . .
C26 C 0.62629(17) -0.10304(18) 0.79512(16) 0.0153(6) Uani 1 1 d . . . . .
C27 C 0.59330(19) -0.18477(18) 0.80531(18) 0.0200(6) Uani 1 1 d . . . . .
H27 H 0.607735 -0.230801 0.773739 0.024 Uiso 1 1 calc R U . . .
C28 C 0.5403(2) -0.1978(2) 0.86090(18) 0.0239(7) Uani 1 1 d . . . . .
H28 H 0.516244 -0.252308 0.866359 0.029 Uiso 1 1 calc R U . . .
C29 C 0.5220(2) -0.1313(2) 0.90896(18) 0.0230(7) Uani 1 1 d . . . . .
H29 H 0.485465 -0.139073 0.947733 0.028 Uiso 1 1 calc R U . . .
C30 C 0.55810(19) -0.0540(2) 0.89881(17) 0.0200(6) Uani 1 1 d . . . . .
H30 H 0.547370 -0.008826 0.933036 0.024 Uiso 1 1 calc R U . . .
C31 C 1.02426(19) 0.02892(19) 0.77145(18) 0.0215(7) Uani 1 1 d . . . . .
H31 H 1.044376 -0.021046 0.749097 0.026 Uiso 1 1 calc R U . . .
C32 C 1.0819(2) 0.0802(2) 0.81613(19) 0.0249(7) Uani 1 1 d . . . . .
H32 H 1.140517 0.066798 0.823624 0.030 Uiso 1 1 calc R U . . .
C33 C 1.0526(2) 0.1523(2) 0.85036(18) 0.0238(7) Uani 1 1 d . . . . .
H33 H 1.091185 0.189218 0.881756 0.029 Uiso 1 1 calc R U . . .
C34 C 0.96748(19) 0.16989(19) 0.83843(17) 0.0202(6) Uani 1 1 d . . . . .
H34 H 0.946860 0.218395 0.862739 0.024 Uiso 1 1 calc R U . . .
C35 C 0.91067(18) 0.11642(18) 0.79042(17) 0.0165(6) Uani 1 1 d . . . . .
C36 C 0.78559(18) 0.20329(18) 0.78148(17) 0.0167(6) Uani 1 1 d . . . . .
C37 C 0.8205(2) 0.28231(19) 0.76430(17) 0.0216(7) Uani 1 1 d . . . . .
H37 H 0.877686 0.285237 0.755188 0.026 Uiso 1 1 calc R U . . .
C38 C 0.7727(2) 0.35467(19) 0.76067(19) 0.0250(7) Uani 1 1 d . . . . .
H38 H 0.796792 0.407862 0.749956 0.030 Uiso 1 1 calc R U . . .
C39 C 0.6887(2) 0.3497(2) 0.77278(19) 0.0265(7) Uani 1 1 d . . . . .
H39 H 0.653934 0.398971 0.769302 0.032 Uiso 1 1 calc R U . . .
C40 C 0.6574(2) 0.27214(19) 0.78983(18) 0.0216(7) Uani 1 1 d . . . . .
H40 H 0.599725 0.268683 0.797228 0.026 Uiso 1 1 calc R U . . .
O1 O 0.73447(15) 0.56671(16) 0.75048(15) 0.0345(6) Uani 1 1 d . . . . .
C41 C 0.6693(2) 0.5496(3) 0.6173(2) 0.0465(10) Uani 1 1 d . . . . .
H41A H 0.719768 0.523476 0.601085 0.070 Uiso 1 1 calc R U . . .
H41B H 0.637869 0.580318 0.572082 0.070 Uiso 1 1 calc R U . . .
H41C H 0.633186 0.505333 0.634925 0.070 Uiso 1 1 calc R U . . .
C42 C 0.6968(2) 0.6131(2) 0.6874(2) 0.0354(9) Uani 1 1 d . . . . .
H42A H 0.736919 0.655574 0.671700 0.042 Uiso 1 1 calc R U . . .
H42B H 0.646746 0.643355 0.701437 0.042 Uiso 1 1 calc R U . . .
C43 C 0.7738(2) 0.6214(2) 0.8127(2) 0.0384(9) Uani 1 1 d . . . . .
H43A H 0.730746 0.657854 0.832174 0.046 Uiso 1 1 calc R U . . .
H43B H 0.816035 0.658364 0.792573 0.046 Uiso 1 1 calc R U . . .
C44 C 0.8153(2) 0.5675(2) 0.8774(2) 0.0300(8) Uani 1 1 d . . . . .
H44A H 0.772759 0.532058 0.897689 0.045 Uiso 1 1 calc R U . . .
H44B H 0.843747 0.603287 0.920495 0.045 Uiso 1 1 calc R U . . .
H44C H 0.857094 0.530980 0.857284 0.045 Uiso 1 1 calc R U . . .

loop_
_atom_site_aniso_label
_atom_site_aniso_U_11
_atom_site_aniso_U_22
_atom_site_aniso_U_33
_atom_site_aniso_U_23
_atom_site_aniso_U_13
_atom_site_aniso_U_12
Rh1 0.01399(12) 0.01540(11) 0.01531(12) -0.00029(9) 0.00305(9) -0.00018(9)
Rh2 0.0140(7) 0.0162(5) 0.0143(8) -0.0008(4) 0.0048(4) 0.0012(4)
Ni1 0.0148(7) 0.0139(8) 0.0164(5) -0.0010(5) 0.0051(4) 0.0016(5)
Rh2' 0.0148(7) 0.0139(8) 0.0164(5) -0.0010(5) 0.0051(4) 0.0016(5)
Ni1' 0.0140(7) 0.0162(5) 0.0143(8) -0.0008(4) 0.0048(4) 0.0012(4)
Cl1 0.0220(4) 0.0239(4) 0.0291(4) -0.0002(3) 0.0124(3) 0.0050(3)
Cl2 0.0233(4) 0.0256(4) 0.0261(4) -0.0018(3) 0.0118(3) 0.0054(3)
N1 0.0150(12) 0.0165(12) 0.0194(13) 0.0000(10) 0.0030(10) -0.0002(10)
N2 0.0173(13) 0.0179(12) 0.0150(12) 0.0010(10) 0.0032(10) -0.0004(10)
N3 0.0186(13) 0.0189(12) 0.0149(12) -0.0008(10) 0.0035(10) -0.0023(10)
N4 0.0180(13) 0.0161(12) 0.0162(13) -0.0004(9) 0.0052(10) 0.0004(10)
N5 0.0133(12) 0.0178(12) 0.0145(12) 0.0000(9) 0.0026(10) 0.0000(10)
N6 0.0142(12) 0.0161(12) 0.0202(13) 0.0004(10) 0.0028(10) 0.0017(10)
N7 0.0148(12) 0.0183(12) 0.0163(12) -0.0005(10) 0.0047(10) 0.0002(10)
N8 0.0151(12) 0.0164(12) 0.0168(13) -0.0009(9) 0.0035(10) -0.0018(10)
N9 0.0127(12) 0.0183(12) 0.0167(13) 0.0002(10) 0.0024(10) 0.0000(10)
N10 0.0149(13) 0.0172(12) 0.0174(13) 0.0037(10) 0.0033(10) -0.0011(10)
N11 0.0148(12) 0.0149(11) 0.0166(12) -0.0003(9) 0.0019(10) -0.0021(10)
N12 0.0161(13) 0.0164(12) 0.0152(12) -0.0006(9) 0.0029(10) -0.0006(10)
C1 0.0222(16) 0.0200(15) 0.0267(17) -0.0016(13) 0.0075(13) 0.0007(13)
C2 0.0285(18) 0.0193(15) 0.0345(19) 0.0008(14) 0.0046(15) 0.0051(13)
C3 0.0339(19) 0.0234(16) 0.0248(17) 0.0053(13) 0.0003(15) 0.0002(14)
C4 0.0253(17) 0.0245(16) 0.0204(16) 0.0031(13) 0.0030(13) 0.0000(13)
C5 0.0131(14) 0.0169(14) 0.0214(15) -0.0005(12) 0.0040(12) -0.0015(11)
C6 0.0182(15) 0.0164(14) 0.0171(15) 0.0034(11) 0.0042(12) -0.0015(12)
C7 0.0220(17) 0.0237(16) 0.0241(17) 0.0000(13) -0.0014(13) 0.0001(13)
C8 0.036(2) 0.0273(17) 0.0206(17) 0.0004(13) -0.0068(14) -0.0041(15)
C9 0.043(2) 0.0247(16) 0.0189(16) -0.0035(13) 0.0016(15) -0.0013(15)
C10 0.0327(19) 0.0185(15) 0.0193(16) -0.0040(12) 0.0048(14) 0.0014(13)
C11 0.0219(17) 0.0223(15) 0.0244(17) -0.0008(13) 0.0097(13) 0.0008(13)
C12 0.0320(19) 0.0250(16) 0.0268(18) 0.0017(13) 0.0154(15) -0.0006(14)
C13 0.0354(19) 0.0207(15) 0.0205(16) 0.0026(12) 0.0082(14) 0.0018(14)
C14 0.0240(17) 0.0196(15) 0.0194(16) 0.0000(12) 0.0041(13) 0.0024(13)
C15 0.0191(15) 0.0165(14) 0.0171(15) -0.0040(11) 0.0040(12) -0.0038(12)
C16 0.0152(15) 0.0148(13) 0.0168(15) 0.0008(11) 0.0024(12) 0.0005(11)
C17 0.0237(17) 0.0250(16) 0.0196(16) -0.0022(13) 0.0004(13) 0.0013(13)
C18 0.0224(17) 0.0261(16) 0.0247(17) -0.0050(13) -0.0050(13) 0.0029(13)
C19 0.0167(16) 0.0284(17) 0.0343(19) -0.0030(14) -0.0011(14) 0.0026(13)
C20 0.0156(16) 0.0256(16) 0.0273(17) -0.0021(13) 0.0065(13) 0.0032(13)
C21 0.0253(17) 0.0241(16) 0.0197(16) 0.0014(12) 0.0096(13) 0.0006(13)
C22 0.0329(19) 0.0249(16) 0.0193(16) -0.0041(13) 0.0072(14) -0.0025(14)
C23 0.0309(18) 0.0232(16) 0.0185(16) -0.0019(12) 0.0012(14) -0.0078(14)
C24 0.0253(17) 0.0213(15) 0.0200(16) 0.0016(12) 0.0030(13) -0.0059(13)
C25 0.0188(15) 0.0137(13) 0.0149(14) 0.0035(11) 0.0024(12) 0.0019(11)
C26 0.0124(14) 0.0183(14) 0.0147(14) 0.0043(11) 0.0000(11) 0.0026(11)
C27 0.0247(17) 0.0153(14) 0.0207(16) 0.0015(12) 0.0062(13) -0.0003(12)
C28 0.0261(17) 0.0215(15) 0.0247(17) 0.0070(13) 0.0062(14) -0.0013(13)
C29 0.0235(17) 0.0282(16) 0.0194(16) 0.0050(13) 0.0099(13) 0.0003(13)
C30 0.0186(16) 0.0259(16) 0.0168(15) -0.0003(12) 0.0066(12) 0.0022(13)
C31 0.0166(16) 0.0227(15) 0.0263(17) 0.0034(13) 0.0068(13) 0.0029(12)
C32 0.0131(16) 0.0325(18) 0.0287(18) 0.0095(14) 0.0016(13) -0.0019(13)
C33 0.0209(17) 0.0265(16) 0.0220(16) 0.0047(13) -0.0030(13) -0.0074(13)
C34 0.0216(16) 0.0187(14) 0.0200(16) 0.0018(12) 0.0025(13) -0.0042(12)
C35 0.0184(15) 0.0165(14) 0.0151(14) 0.0032(11) 0.0047(12) -0.0005(11)
C36 0.0173(15) 0.0176(14) 0.0150(14) 0.0000(11) 0.0019(12) -0.0002(12)
C37 0.0232(17) 0.0213(15) 0.0205(16) 0.0006(12) 0.0045(13) -0.0038(13)
C38 0.0334(19) 0.0161(15) 0.0257(17) 0.0025(12) 0.0048(14) -0.0019(13)
C39 0.0334(19) 0.0178(15) 0.0282(18) 0.0017(13) 0.0044(15) 0.0070(14)
C40 0.0223(16) 0.0230(15) 0.0194(16) 0.0002(12) 0.0028(13) 0.0052(13)
O1 0.0313(14) 0.0334(13) 0.0390(15) -0.0016(11) 0.0058(11) -0.0036(11)
C41 0.031(2) 0.059(3) 0.046(2) -0.004(2) -0.0071(18) 0.0032(19)
C42 0.0118(16) 0.0262(17) 0.071(3) 0.0123(17) 0.0134(17) 0.0056(13)
C43 0.035(2) 0.042(2) 0.040(2) -0.0072(17) 0.0126(17) -0.0090(17)
C44 0.0298(19) 0.0339(19) 0.0276(18) -0.0022(15) 0.0088(15) -0.0003(15)

loop_
_atom_type_symbol
_atom_type_description
_atom_type_scat_dispersion_real
_atom_type_scat_dispersion_imag
_atom_type_scat_source
C C 0.0033 0.0016 'International Tables Vol C Tables 4.2.6.8 and 6.1.1.4'
H H 0.0000 0.0000 'International Tables Vol C Tables 4.2.6.8 and 6.1.1.4'
N N 0.0061 0.0033 'International Tables Vol C Tables 4.2.6.8 and 6.1.1.4'
O O 0.0106 0.0060 'International Tables Vol C Tables 4.2.6.8 and 6.1.1.4'
Cl Cl 0.1484 0.1585 'International Tables Vol C Tables 4.2.6.8 and 6.1.1.4'
Ni Ni 0.3393 1.1124 'International Tables Vol C Tables 4.2.6.8 and 6.1.1.4'
Rh Rh -1.1178 0.9187 'International Tables Vol C Tables 4.2.6.8 and 6.1.1.4'

loop_
_geom_angle_atom_site_label_1
_geom_angle_atom_site_label_2
_geom_angle_atom_site_label_3
_geom_angle
_geom_angle_site_symmetry_1
_geom_angle_site_symmetry_3
_geom_angle_publ_flag
N5 Rh1 N11 90.26(9) . . ?
N5 Rh1 N8 90.55(9) . . ?
N11 Rh1 N8 179.01(9) . . ?
N5 Rh1 N2 179.20(10) . . ?
N11 Rh1 N2 89.06(9) . . ?
N8 Rh1 N2 90.13(10) . . ?
N5 Rh1 Rh2 90.40(15) . . ?
N11 Rh1 Rh2 89.76(15) . . ?
N8 Rh1 Rh2 89.66(15) . . ?
N2 Rh1 Rh2 89.18(15) . . ?
N5 Rh1 Rh2' 91.43(15) . . ?
N11 Rh1 Rh2' 89.82(14) . . ?
N8 Rh1 Rh2' 90.74(14) . . ?
N2 Rh1 Rh2' 88.99(15) . . ?
N5 Rh1 Ni1' 91.3(2) . . ?
N11 Rh1 Ni1' 89.6(2) . . ?
N8 Rh1 Ni1' 89.8(2) . . ?
N2 Rh1 Ni1' 88.3(2) . . ?
Rh2' Rh1 Ni1' 177.2(2) . . ?
N5 Rh1 Ni1 91.9(2) . . ?
N11 Rh1 Ni1 91.2(2) . . ?
N8 Rh1 Ni1 89.4(2) . . ?
N2 Rh1 Ni1 88.6(2) . . ?
Rh2 Rh1 Ni1 177.6(2) . . ?
N6 Rh2 N9 87.1(2) . . ?
N6 Rh2 N12 90.7(2) . . ?
N9 Rh2 N12 172.7(2) . . ?
N6 Rh2 N3 172.0(2) . . ?
N9 Rh2 N3 91.5(2) . . ?
N12 Rh2 N3 89.7(2) . . ?
N6 Rh2 Rh1 84.97(16) . . ?
N9 Rh2 Rh1 86.93(17) . . ?
N12 Rh2 Rh1 85.91(17) . . ?
N3 Rh2 Rh1 87.04(19) . . ?
N6 Rh2 Cl2 94.2(2) . . ?
N9 Rh2 Cl2 95.18(19) . . ?
N12 Rh2 Cl2 91.96(18) . . ?
N3 Rh2 Cl2 93.84(17) . . ?
Rh1 Rh2 Cl2 177.7(3) . . ?
N1 Ni1 N7 93.3(4) . . ?
N1 Ni1 N10 86.3(3) . . ?
N7 Ni1 N10 162.5(4) . . ?
N1 Ni1 N4 163.2(4) . . ?
N7 Ni1 N4 88.2(3) . . ?
N10 Ni1 N4 87.3(3) . . ?
N1 Ni1 Cl1 98.9(3) . . ?
N7 Ni1 Cl1 98.8(3) . . ?
N10 Ni1 Cl1 98.6(3) . . ?
N4 Ni1 Cl1 97.4(3) . . ?
N1 Ni1 Rh1 83.8(3) . . ?
N7 Ni1 Rh1 81.8(3) . . ?
N10 Ni1 Rh1 80.7(2) . . ?
N4 Ni1 Rh1 79.9(2) . . ?
Cl1 Ni1 Rh1 177.2(4) . . ?
N10 Rh2' N4 90.7(2) . . ?
N10 Rh2' N1 87.5(2) . . ?
N4 Rh2' N1 173.2(2) . . ?
N10 Rh2' N7 172.2(2) . . ?
N4 Rh2' N7 89.1(2) . . ?
N1 Rh2' N7 91.9(2) . . ?
N10 Rh2' Rh1 86.54(16) . . ?
N4 Rh2' Rh1 85.43(16) . . ?
N1 Rh2' Rh1 87.91(19) . . ?
N7 Rh2' Rh1 85.66(19) . . ?
N10 Rh2' Cl1 95.0(2) . . ?
N4 Rh2' Cl1 93.7(2) . . ?
N1 Rh2' Cl1 92.97(17) . . ?
N7 Rh2' Cl1 92.82(16) . . ?
Rh1 Rh2' Cl1 178.3(3) . . ?
N3 Ni1' N9 91.9(4) . . ?
N3 Ni1' N12 89.6(4) . . ?
N9 Ni1' N12 162.9(4) . . ?
N3 Ni1' N6 162.5(4) . . ?
N9 Ni1' N6 85.3(3) . . ?
N12 Ni1' N6 88.3(3) . . ?
N3 Ni1' Cl2 99.7(3) . . ?
N9 Ni1' Cl2 100.3(3) . . ?
N12 Ni1' Cl2 96.2(3) . . ?
N6 Ni1' Cl2 97.8(3) . . ?
N3 Ni1' Rh1 83.0(3) . . ?
N9 Ni1' Rh1 82.3(3) . . ?
N12 Ni1' Rh1 81.0(3) . . ?
N6 Ni1' Rh1 79.5(2) . . ?
Cl2 Ni1' Rh1 176.1(4) . . ?
C1 N1 C5 118.2(3) . . ?
C1 N1 Ni1 117.4(3) . . ?
C5 N1 Ni1 124.4(3) . . ?
C1 N1 Rh2' 122.5(2) . . ?
C5 N1 Rh2' 119.3(2) . . ?
C5 N2 C6 122.7(2) . . ?
C5 N2 Rh1 119.99(19) . . ?
C6 N2 Rh1 116.72(19) . . ?
C10 N3 C6 118.7(3) . . ?
C10 N3 Ni1' 117.0(3) . . ?
C6 N3 Ni1' 123.9(3) . . ?
C10 N3 Rh2 121.3(2) . . ?
C6 N3 Rh2 119.3(2) . . ?
C11 N4 C15 118.6(2) . . ?
C11 N4 Rh2' 119.5(2) . . ?
C15 N4 Rh2' 121.9(2) . . ?
C11 N4 Ni1 115.6(3) . . ?
C15 N4 Ni1 125.8(3) . . ?
C16 N5 C15 125.0(2) . . ?
C16 N5 Rh1 117.04(18) . . ?
C15 N5 Rh1 117.91(19) . . ?
C20 N6 C16 119.3(3) . . ?
C20 N6 Rh2 119.0(2) . . ?
C16 N6 Rh2 121.4(2) . . ?
C20 N6 Ni1' 114.9(3) . . ?
C16 N6 Ni1' 125.7(3) . . ?
C21 N7 C25 118.4(3) . . ?
C21 N7 Ni1 116.6(3) . . ?
C25 N7 Ni1 124.9(3) . . ?
C21 N7 Rh2' 120.7(2) . . ?
C25 N7 Rh2' 120.4(2) . . ?
C25 N8 C26 123.9(2) . . ?
C25 N8 Rh1 116.71(18) . . ?
C26 N8 Rh1 119.23(18) . . ?
C30 N9 C26 118.4(2) . . ?
C30 N9 Rh2 121.0(2) . . ?
C26 N9 Rh2 120.5(2) . . ?
C30 N9 Ni1' 116.1(3) . . ?
C26 N9 Ni1' 125.3(3) . . ?
C31 N10 C35 118.4(3) . . ?
C31 N10 Rh2' 120.3(2) . . ?
C35 N10 Rh2' 120.9(2) . . ?
C31 N10 Ni1 115.6(3) . . ?
C35 N10 Ni1 125.7(3) . . ?
C36 N11 C35 124.0(2) . . ?
C36 N11 Rh1 118.60(19) . . ?
C35 N11 Rh1 117.29(18) . . ?
C40 N12 C36 118.7(2) . . ?
C40 N12 Rh2 121.3(2) . . ?
C36 N12 Rh2 120.0(2) . . ?
C40 N12 Ni1' 117.5(3) . . ?
C36 N12 Ni1' 123.9(3) . . ?
N1 C1 C2 124.0(3) . . ?
C1 C2 C3 118.2(3) . . ?
C4 C3 C2 118.7(3) . . ?
C3 C4 C5 121.3(3) . . ?
N1 C5 N2 116.6(3) . . ?
N1 C5 C4 119.5(3) . . ?
N2 C5 C4 123.8(3) . . ?
N3 C6 N2 116.3(3) . . ?
N3 C6 C7 119.3(3) . . ?
N2 C6 C7 124.0(3) . . ?
C8 C7 C6 120.7(3) . . ?
C7 C8 C9 119.4(3) . . ?
C10 C9 C8 117.9(3) . . ?
N3 C10 C9 123.9(3) . . ?
N4 C11 C12 123.5(3) . . ?
C11 C12 C13 118.4(3) . . ?
C14 C13 C12 119.2(3) . . ?
C13 C14 C15 121.0(3) . . ?
N4 C15 N5 115.5(3) . . ?
N4 C15 C14 119.3(3) . . ?
N5 C15 C14 125.0(3) . . ?
N5 C16 N6 115.5(2) . . ?
N5 C16 C17 125.5(3) . . ?
N6 C16 C17 118.7(3) . . ?
C18 C17 C16 120.2(3) . . ?
C17 C18 C19 120.3(3) . . ?
C20 C19 C18 117.3(3) . . ?
N6 C20 C19 123.9(3) . . ?
N7 C21 C22 124.0(3) . . ?
C21 C22 C23 118.1(3) . . ?
C24 C23 C22 119.6(3) . . ?
C23 C24 C25 120.4(3) . . ?
N7 C25 N8 116.2(2) . . ?
N7 C25 C24 119.4(3) . . ?
N8 C25 C24 124.1(3) . . ?
N9 C26 N8 115.9(2) . . ?
N9 C26 C27 119.9(3) . . ?
N8 C26 C27 124.1(3) . . ?
C28 C27 C26 120.0(3) . . ?
C27 C28 C29 119.8(3) . . ?
C30 C29 C28 117.9(3) . . ?
N9 C30 C29 123.9(3) . . ?
N10 C31 C32 123.7(3) . . ?
C31 C32 C33 118.4(3) . . ?
C34 C33 C32 119.4(3) . . ?
C33 C34 C35 120.3(3) . . ?
N11 C35 N10 115.8(3) . . ?
N11 C35 C34 124.2(3) . . ?
N10 C35 C34 119.8(3) . . ?
N11 C36 N12 115.8(2) . . ?
N11 C36 C37 124.8(3) . . ?
N12 C36 C37 119.2(3) . . ?
C38 C37 C36 120.6(3) . . ?
C37 C38 C39 119.4(3) . . ?
C40 C39 C38 118.2(3) . . ?
N12 C40 C39 123.7(3) . . ?
C42 O1 C43 110.6(3) . . ?
O1 C42 C41 107.3(3) . . ?
O1 C43 C44 107.7(3) . . ?

loop_
_geom_bond_atom_site_label_1
_geom_bond_atom_site_label_2
_geom_bond_distance
_geom_bond_site_symmetry_2
_geom_bond_publ_flag
Rh1 N5 2.013(2) . ?
Rh1 N11 2.018(2) . ?
Rh1 N8 2.021(2) . ?
Rh1 N2 2.031(2) . ?
Rh1 Rh2 2.323(4) . ?
Rh1 Rh2' 2.327(4) . ?
Rh1 Ni1' 2.498(7) . ?
Rh1 Ni1 2.505(7) . ?
Rh2 N6 2.068(6) . ?
Rh2 N9 2.078(6) . ?
Rh2 N12 2.096(6) . ?
Rh2 N3 2.098(6) . ?
Rh2 Cl2 2.474(4) . ?
Ni1 N1 2.077(9) . ?
Ni1 N7 2.090(9) . ?
Ni1 N10 2.132(9) . ?
Ni1 N4 2.146(9) . ?
Ni1 Cl1 2.317(7) . ?
Rh2' N10 2.066(6) . ?
Rh2' N4 2.087(6) . ?
Rh2' N1 2.099(6) . ?
Rh2' N7 2.116(6) . ?
Rh2' Cl1 2.495(4) . ?
Ni1' N3 2.076(9) . ?
Ni1' N9 2.087(9) . ?
Ni1' N12 2.124(9) . ?
Ni1' N6 2.128(9) . ?
Ni1' Cl2 2.301(7) . ?
N1 C1 1.356(4) . ?
N1 C5 1.363(4) . ?
N2 C5 1.365(4) . ?
N2 C6 1.368(4) . ?
N3 C10 1.347(4) . ?
N3 C6 1.365(4) . ?
N4 C11 1.352(4) . ?
N4 C15 1.373(4) . ?
N5 C16 1.363(4) . ?
N5 C15 1.374(4) . ?
N6 C20 1.345(4) . ?
N6 C16 1.368(4) . ?
N7 C21 1.353(4) . ?
N7 C25 1.364(4) . ?
N8 C25 1.371(4) . ?
N8 C26 1.372(4) . ?
N9 C30 1.359(4) . ?
N9 C26 1.360(4) . ?
N10 C31 1.353(4) . ?
N10 C35 1.370(4) . ?
N11 C36 1.362(4) . ?
N11 C35 1.364(4) . ?
N12 C40 1.350(4) . ?
N12 C36 1.369(4) . ?
C1 C2 1.369(4) . ?
C2 C3 1.396(5) . ?
C3 C4 1.366(4) . ?
C4 C5 1.408(4) . ?
C6 C7 1.408(4) . ?
C7 C8 1.367(4) . ?
C8 C9 1.391(5) . ?
C9 C10 1.370(4) . ?
C11 C12 1.371(4) . ?
C12 C13 1.387(4) . ?
C13 C14 1.369(4) . ?
C14 C15 1.402(4) . ?
C16 C17 1.408(4) . ?
C17 C18 1.371(4) . ?
C18 C19 1.386(5) . ?
C19 C20 1.370(4) . ?
C21 C22 1.364(4) . ?
C22 C23 1.386(4) . ?
C23 C24 1.364(4) . ?
C24 C25 1.414(4) . ?
C26 C27 1.411(4) . ?
C27 C28 1.374(4) . ?
C28 C29 1.385(4) . ?
C29 C30 1.369(4) . ?
C31 C32 1.365(4) . ?
C32 C33 1.388(5) . ?
C33 C34 1.372(4) . ?
C34 C35 1.405(4) . ?
C36 C37 1.411(4) . ?
C37 C38 1.367(4) . ?
C38 C39 1.390(5) . ?
C39 C40 1.367(4) . ?
O1 C42 1.360(4) . ?
O1 C43 1.433(4) . ?
C41 C42 1.565(5) . ?
C43 C44 1.465(5) . ?
